data_4318309
loop_
_publ_author_name
'Trevor W. Hayton'
'P. James Daff'
'Peter Legzdins'
'Steven J. Rettig'
'Brian O. Patrick'

_publ_contact_author_address
;
University of British Columbia
Department of Chemistry
2036 Main Mall
Vancouver, BC V6T 1Z1
Canada
;
_publ_contact_author_email ' legzdins@chem.ubc.ca '
_publ_contact_author_fax ' 604-822-2847 '
_publ_contact_author_name ' Prof. Peter Legzdins'
_publ_contact_author_phone ' 604-822-2987 '
_publ_section_title
;
 Synthesis, Characterization, and Solution Redox Properties of
 (trimpsi)M(CO)2(NO) Complexes [M = V, Nb, Ta; trimpsi = tBuSi(CH2PMe2)3]
;
_journal_name_full 'Inorganic Chemistry'
_journal_page_first 4114
_journal_page_last 4126
_journal_paper_doi 10.1021/ic020041r
_journal_volume 41
_journal_year 2002
_chemical_formula_sum 'C18 H37 I O3.5 P3 Si Ta'
_chemical_formula_weight 738.33
_chemical_name_systematic
;
?
;
_space_group_IT_number 15
_symmetry_cell_setting monoclinic
_symmetry_space_group_name_Hall '-C 2yc'
_symmetry_space_group_name_H-M 'C 1 2/c 1'
_atom_sites_solution_hydrogens geom
_atom_sites_solution_primary direct
_atom_sites_solution_secondary difmap
_audit_creation_method SHELXL-97
_cell_angle_alpha 90.00
_cell_angle_beta 108.8490(10)
_cell_angle_gamma 90.00
_cell_formula_units_Z 8
_cell_length_a 37.2045(6)
_cell_length_b 9.7244(3)
_cell_length_c 17.9893(4)
_cell_measurement_reflns_used 17433
_cell_measurement_temperature 173(2)
_cell_measurement_theta_max 29.59
_cell_measurement_theta_min 3.09
_cell_volume 6159.4(3)
_computing_structure_refinement 'SHELXL-97 (Sheldrick, 1997)'
_diffrn_ambient_temperature 173(2)
_diffrn_measured_fraction_theta_full 0.817
_diffrn_measured_fraction_theta_max 0.817
_diffrn_measurement_device_type 'Rigaku/ADSC CCD'
_diffrn_measurement_method 'area detector'
_diffrn_radiation_monochromator graphite
_diffrn_radiation_source 'fine-focus sealed tube'
_diffrn_radiation_type MoK\a
_diffrn_radiation_wavelength 0.71069
_diffrn_reflns_av_R_equivalents 0.0000
_diffrn_reflns_av_sigmaI/netI 0.0565
_diffrn_reflns_limit_h_max 44
_diffrn_reflns_limit_h_min -46
_diffrn_reflns_limit_k_max 12
_diffrn_reflns_limit_k_min -13
_diffrn_reflns_limit_l_max 24
_diffrn_reflns_limit_l_min -22
_diffrn_reflns_number 7073
_diffrn_reflns_theta_full 29.59
_diffrn_reflns_theta_max 29.59
_diffrn_reflns_theta_min 3.09
_exptl_absorpt_coefficient_mu 4.782
_exptl_absorpt_correction_T_max 0.7009
_exptl_absorpt_correction_T_min 0.2854
_exptl_absorpt_correction_type multi-scan
_exptl_crystal_colour red
_exptl_crystal_density_diffrn 1.592
_exptl_crystal_density_method 'not measured'
_exptl_crystal_description plate
_exptl_crystal_F_000 2864
_exptl_crystal_size_max 0.35
_exptl_crystal_size_mid 0.35
_exptl_crystal_size_min 0.08
_refine_diff_density_max 1.608
_refine_diff_density_min -1.674
_refine_diff_density_rms 0.138
_refine_ls_extinction_method none
_refine_ls_goodness_of_fit_ref 0.888
_refine_ls_hydrogen_treatment mixed
_refine_ls_matrix_type full
_refine_ls_number_parameters 255
_refine_ls_number_reflns 7073
_refine_ls_number_restraints 10
_refine_ls_restrained_S_all 0.888
_refine_ls_R_factor_all 0.0315
_refine_ls_R_factor_gt 0.0254
_refine_ls_shift/su_max 1.667
_refine_ls_shift/su_mean 0.067
_refine_ls_structure_factor_coef Fsqd
_refine_ls_weighting_details 'calc w=1/[\s^2^(Fo^2^)+(0.0362P)^2^+15.9455P] where P=(Fo^2^+2Fc^2^)/3'
_refine_ls_weighting_scheme calc
_refine_ls_wR_factor_gt 0.0736
_refine_ls_wR_factor_ref 0.0768
_reflns_number_gt 6066
_reflns_number_total 7073
_reflns_threshold_expression >2sigma(I)
_cod_data_source_file ic020041r_4.cif
_cod_data_source_block pl221/2.1/2THF
_cod_original_formula_sum 'C18 H37 I O3.50 P3 Si Ta'
_cod_database_code 4318309

loop_
_symmetry_equiv_pos_as_xyz
'x, y, z'
'-x, y, -z+1/2'
'x+1/2, y+1/2, z'
'-x+1/2, y+1/2, -z+1/2'
'-x, -y, -z'
'x, -y, z-1/2'
'-x+1/2, -y+1/2, -z'
'x+1/2, -y+1/2, z-1/2'

loop_
_atom_site_label
_atom_site_type_symbol
_atom_site_fract_x
_atom_site_fract_y
_atom_site_fract_z
_atom_site_U_iso_or_equiv
_atom_site_adp_type
_atom_site_occupancy
_atom_site_symmetry_multiplicity
_atom_site_calc_flag
_atom_site_refinement_flags
_atom_site_disorder_assembly
_atom_site_disorder_group
Ta1 Ta 0.649399(4) 0.036405(12) 0.190483(7) 0.01265(5) Uani 1 1 d . . .
I1 I 0.718201(7) 0.04008(2) 0.330409(13) 0.02416(7) Uani 1 1 d . . .
P1 P 0.65013(3) -0.23398(9) 0.20044(5) 0.01529(17) Uani 1 1 d . . .
P2 P 0.69531(3) 0.00870(9) 0.10326(5) 0.01618(17) Uani 1 1 d . . .
P3 P 0.59876(3) -0.01997(9) 0.05770(5) 0.01749(17) Uani 1 1 d . . .
Si1 Si 0.64977(3) -0.25374(9) 0.02572(5) 0.01505(18) Uani 1 1 d . . .
O1 O 0.61488(10) -0.0092(4) 0.33037(18) 0.0416(8) Uani 1 1 d . . .
O2 O 0.58087(10) 0.2452(4) 0.1685(2) 0.0535(10) Uani 1 1 d . . .
O3 O 0.67784(11) 0.3503(3) 0.1988(2) 0.0456(9) Uani 1 1 d . . .
C1 C 0.66533(10) -0.3283(3) 0.12790(19) 0.0176(7) Uani 1 1 d . . .
H1A H 0.6555 -0.4235 0.1249 0.021 Uiso 1 1 calc R . .
H1B H 0.6934 -0.3337 0.1469 0.021 Uiso 1 1 calc R . .
C2 C 0.68116(11) -0.1070(4) 0.0178(2) 0.0211(7) Uani 1 1 d . . .
H2A H 0.7044 -0.1451 0.0101 0.025 Uiso 1 1 calc R . .
H2B H 0.6677 -0.0524 -0.0295 0.025 Uiso 1 1 calc R . .
C3 C 0.60099(10) -0.1786(4) 0.0037(2) 0.0215(7) Uani 1 1 d . . .
H3A H 0.5907 -0.1591 -0.0533 0.026 Uiso 1 1 calc R . .
H3B H 0.5844 -0.2483 0.0160 0.026 Uiso 1 1 calc R . .
C4 C 0.60512(12) -0.3147(4) 0.1939(3) 0.0320(9) Uani 1 1 d . . .
H4A H 0.6084 -0.4147 0.1982 0.048 Uiso 1 1 calc R . .
H4B H 0.5862 -0.2918 0.1433 0.048 Uiso 1 1 calc R . .
H4C H 0.5965 -0.2810 0.2366 0.048 Uiso 1 1 calc R . .
C5 C 0.68036(12) -0.3066(4) 0.2929(2) 0.0281(8) Uani 1 1 d . . .
H5A H 0.6715 -0.2753 0.3358 0.042 Uiso 1 1 calc R . .
H5B H 0.7066 -0.2764 0.3027 0.042 Uiso 1 1 calc R . .
H5C H 0.6792 -0.4072 0.2899 0.042 Uiso 1 1 calc R . .
C6 C 0.74159(11) -0.0614(4) 0.1581(2) 0.0263(8) Uani 1 1 d . . .
H6A H 0.7572 -0.0682 0.1237 0.039 Uiso 1 1 calc R . .
H6B H 0.7384 -0.1530 0.1778 0.039 Uiso 1 1 calc R . .
H6C H 0.7541 -0.0008 0.2025 0.039 Uiso 1 1 calc R . .
C7 C 0.70840(13) 0.1661(4) 0.0623(3) 0.0327(9) Uani 1 1 d . . .
H7A H 0.7222 0.2276 0.1051 0.049 Uiso 1 1 calc R . .
H7B H 0.6854 0.2122 0.0291 0.049 Uiso 1 1 calc R . .
H7C H 0.7246 0.1428 0.0306 0.049 Uiso 1 1 calc R . .
C8 C 0.54989(12) -0.0268(5) 0.0560(3) 0.0353(10) Uani 1 1 d . . .
H8A H 0.5427 0.0621 0.0727 0.053 Uiso 1 1 calc R . .
H8B H 0.5471 -0.0990 0.0917 0.053 Uiso 1 1 calc R . .
H8C H 0.5334 -0.0473 0.0025 0.053 Uiso 1 1 calc R . .
C9 C 0.59525(13) 0.1138(4) -0.0151(2) 0.0312(9) Uani 1 1 d . . .
H9A H 0.5738 0.0939 -0.0624 0.047 Uiso 1 1 calc R . .
H9B H 0.6188 0.1165 -0.0284 0.047 Uiso 1 1 calc R . .
H9C H 0.5913 0.2029 0.0064 0.047 Uiso 1 1 calc R . .
C10 C 0.65057(11) -0.3959(3) -0.04596(19) 0.0207(7) Uani 1 1 d . . .
C11 C 0.69050(14) -0.4592(4) -0.0213(3) 0.0325(9) Uani 1 1 d . . .
H11A H 0.6966 -0.4980 0.0316 0.049 Uiso 1 1 calc R . .
H11B H 0.7091 -0.3879 -0.0214 0.049 Uiso 1 1 calc R . .
H11C H 0.6913 -0.5321 -0.0583 0.049 Uiso 1 1 calc R . .
C12 C 0.62195(15) -0.5079(4) -0.0442(3) 0.0359(10) Uani 1 1 d . . .
H12A H 0.5964 -0.4684 -0.0598 0.054 Uiso 1 1 calc R . .
H12B H 0.6284 -0.5455 0.0091 0.054 Uiso 1 1 calc R . .
H12C H 0.6228 -0.5816 -0.0808 0.054 Uiso 1 1 calc R . .
C13 C 0.64045(15) -0.3390(4) -0.1293(2) 0.0342(10) Uani 1 1 d . . .
H13A H 0.6396 -0.4144 -0.1659 0.051 Uiso 1 1 calc R . .
H13B H 0.6597 -0.2719 -0.1317 0.051 Uiso 1 1 calc R . .
H13C H 0.6156 -0.2941 -0.1437 0.051 Uiso 1 1 calc R . .
C14 C 0.62791(12) 0.0089(4) 0.2810(2) 0.0242(8) Uani 1 1 d . . .
C15 C 0.60541(12) 0.1661(4) 0.1738(2) 0.0295(9) Uani 1 1 d . . .
C16 C 0.66809(12) 0.2373(4) 0.1953(2) 0.0254(8) Uani 1 1 d . . .
O4 O 0.5323(3) 0.6047(10) 0.0215(6) 0.079(3) Uiso 0.50 1 d PD . .
C17 C 0.4916(3) 0.6423(14) -0.0152(9) 0.064(4) Uiso 0.50 1 d PD . .
C18 C 0.4701(4) 0.5118(12) -0.0434(8) 0.056(3) Uiso 0.50 1 d PD . .
C19 C 0.4976(4) 0.4004(16) -0.0011(10) 0.076(4) Uiso 0.50 1 d PD . .
C20 C 0.5376(5) 0.4526(13) 0.0248(14) 0.098(7) Uiso 0.50 1 d PD . .

loop_
_atom_site_aniso_label
_atom_site_aniso_U_11
_atom_site_aniso_U_22
_atom_site_aniso_U_33
_atom_site_aniso_U_23
_atom_site_aniso_U_13
_atom_site_aniso_U_12
Ta1 0.01556(8) 0.01029(8) 0.01059(7) -0.00045(4) 0.00213(5) 0.00202(4)
I1 0.02278(14) 0.02593(13) 0.01772(11) -0.00201(9) -0.00185(9) -0.00140(9)
P1 0.0201(5) 0.0125(4) 0.0132(4) 0.0024(3) 0.0052(3) -0.0011(3)
P2 0.0198(4) 0.0123(4) 0.0178(4) -0.0008(3) 0.0078(3) -0.0031(3)
P3 0.0166(4) 0.0169(4) 0.0149(4) -0.0016(3) -0.0005(3) 0.0048(3)
Si1 0.0227(5) 0.0092(4) 0.0130(4) -0.0011(3) 0.0053(4) 0.0003(3)
O1 0.051(2) 0.055(2) 0.0268(15) -0.0066(15) 0.0240(15) -0.0100(17)
O2 0.049(2) 0.053(2) 0.046(2) -0.0170(17) -0.0020(17) 0.0336(18)
O3 0.073(3) 0.0143(13) 0.0423(18) 0.0000(13) 0.0080(17) -0.0058(14)
C1 0.0272(19) 0.0104(14) 0.0161(14) 0.0016(13) 0.0081(13) 0.0037(12)
C2 0.031(2) 0.0180(16) 0.0162(14) -0.0025(14) 0.0105(14) -0.0021(14)
C3 0.0211(18) 0.0209(16) 0.0174(15) -0.0056(14) -0.0009(13) 0.0009(13)
C4 0.032(2) 0.0260(19) 0.041(2) 0.0042(18) 0.0164(19) -0.0120(17)
C5 0.046(2) 0.0182(17) 0.0159(15) 0.0062(14) 0.0036(16) 0.0020(16)
C6 0.0173(19) 0.034(2) 0.0276(18) -0.0018(17) 0.0069(15) 0.0020(15)
C7 0.045(3) 0.0168(17) 0.041(2) 0.0012(17) 0.020(2) -0.0123(16)
C8 0.021(2) 0.039(2) 0.041(2) -0.0103(19) 0.0036(18) 0.0068(17)
C9 0.042(2) 0.0223(18) 0.0204(17) 0.0034(16) -0.0028(16) 0.0105(17)
C10 0.034(2) 0.0118(15) 0.0156(14) -0.0057(13) 0.0072(14) -0.0017(14)
C11 0.041(3) 0.027(2) 0.030(2) -0.0112(17) 0.0114(19) 0.0093(17)
C12 0.050(3) 0.0222(18) 0.036(2) -0.0088(19) 0.014(2) -0.0103(19)
C13 0.062(3) 0.0226(19) 0.0171(16) -0.0024(15) 0.0121(18) 0.0036(19)
C14 0.028(2) 0.0268(18) 0.0184(16) -0.0051(15) 0.0088(15) -0.0025(15)
C15 0.028(2) 0.030(2) 0.0237(18) -0.0077(16) -0.0008(15) 0.0135(16)
C16 0.037(2) 0.0141(16) 0.0214(17) -0.0007(14) 0.0041(16) 0.0000(15)

loop_
_atom_type_symbol
_atom_type_description
_atom_type_scat_dispersion_real
_atom_type_scat_dispersion_imag
_atom_type_scat_source
C C 0.0033 0.0016 'International Tables Vol C Tables 4.2.6.8 and 6.1.1.4'
H H 0.0000 0.0000 'International Tables Vol C Tables 4.2.6.8 and 6.1.1.4'
O O 0.0106 0.0060 'International Tables Vol C Tables 4.2.6.8 and 6.1.1.4'
P P 0.1023 0.0942 'International Tables Vol C Tables 4.2.6.8 and 6.1.1.4'
I I -0.4742 1.8119 'International Tables Vol C Tables 4.2.6.8 and 6.1.1.4'
Si Si 0.0817 0.0704 'International Tables Vol C Tables 4.2.6.8 and 6.1.1.4'
Ta Ta -0.7052 6.5227 'International Tables Vol C Tables 4.2.6.8 and 6.1.1.4'

loop_
_geom_angle_atom_site_label_1
_geom_angle_atom_site_label_2
_geom_angle_atom_site_label_3
_geom_angle
_geom_angle_site_symmetry_1
_geom_angle_site_symmetry_3
_geom_angle_publ_flag
C15 Ta1 C14 72.10(17) . . ?
C15 Ta1 C16 70.11(17) . . ?
C14 Ta1 C16 107.57(15) . . ?
C15 Ta1 P3 71.30(11) . . ?
C14 Ta1 P3 110.64(11) . . ?
C16 Ta1 P3 112.05(11) . . ?
C15 Ta1 P1 128.77(13) . . ?
C14 Ta1 P1 79.29(11) . . ?
C16 Ta1 P1 160.86(12) . . ?
P3 Ta1 P1 80.75(3) . . ?
C15 Ta1 P2 128.16(12) . . ?
C14 Ta1 P2 159.66(12) . . ?
C16 Ta1 P2 81.39(11) . . ?
P3 Ta1 P2 81.34(3) . . ?
P1 Ta1 P2 86.85(3) . . ?
C15 Ta1 I1 123.98(11) . . ?
C14 Ta1 I1 77.15(11) . . ?
C16 Ta1 I1 76.43(11) . . ?
P3 Ta1 I1 164.72(2) . . ?
P1 Ta1 I1 88.11(2) . . ?
P2 Ta1 I1 87.67(2) . . ?
C4 P1 C5 100.1(2) . . ?
C4 P1 C1 103.17(19) . . ?
C5 P1 C1 102.41(17) . . ?
C4 P1 Ta1 115.92(15) . . ?
C5 P1 Ta1 116.01(13) . . ?
C1 P1 Ta1 116.81(11) . . ?
C6 P2 C7 101.7(2) . . ?
C6 P2 C2 100.94(18) . . ?
C7 P2 C2 102.50(18) . . ?
C6 P2 Ta1 112.99(13) . . ?
C7 P2 Ta1 117.01(14) . . ?
C2 P2 Ta1 119.09(12) . . ?
C8 P3 C9 100.1(2) . . ?
C8 P3 C3 100.15(18) . . ?
C9 P3 C3 102.98(18) . . ?
C8 P3 Ta1 116.96(16) . . ?
C9 P3 Ta1 112.06(14) . . ?
C3 P3 Ta1 121.57(12) . . ?
C3 Si1 C2 105.72(17) . . ?
C3 Si1 C1 109.09(16) . . ?
C2 Si1 C1 111.32(16) . . ?
C3 Si1 C10 111.52(16) . . ?
C2 Si1 C10 110.81(16) . . ?
C1 Si1 C10 108.37(15) . . ?
P1 C1 Si1 115.76(17) . . ?
P2 C2 Si1 114.75(18) . . ?
P3 C3 Si1 114.88(18) . . ?
C13 C10 C12 109.0(3) . . ?
C13 C10 C11 109.8(3) . . ?
C12 C10 C11 108.8(3) . . ?
C13 C10 Si1 110.5(2) . . ?
C12 C10 Si1 109.9(3) . . ?
C11 C10 Si1 108.8(2) . . ?
O1 C14 Ta1 177.7(4) . . ?
O2 C15 Ta1 175.9(3) . . ?
O3 C16 Ta1 178.3(4) . . ?
C19 O4 C18 83.7(11) 5_665 5_665 ?
C19 O4 C20 94.5(13) 5_665 . ?
C18 O4 C20 23.4(11) 5_665 . ?
C19 O4 C17 18.1(10) 5_665 . ?
C18 O4 C17 101.8(10) 5_665 . ?
C20 O4 C17 111.4(12) . . ?
C19 C17 C20 89(2) 5_665 5_665 ?
C19 C17 O4 33.8(19) 5_665 . ?
C20 C17 O4 122.2(10) 5_665 . ?
C19 C17 C18 77(2) 5_665 . ?
C20 C17 C18 24.1(9) 5_665 . ?
O4 C17 C18 107.3(11) . . ?
C19 C17 C18 1(2) 5_665 5_665 ?
C20 C17 C18 88.0(10) 5_665 5_665 ?
O4 C17 C18 34.3(6) . 5_665 ?
C18 C17 C18 76.6(10) . 5_665 ?
C20 C18 O4 105(2) 5_665 5_665 ?
C20 C18 C19 80(2) 5_665 5_665 ?
O4 C18 C19 119.7(14) 5_665 5_665 ?
C20 C18 C17 68.2(18) 5_665 . ?
O4 C18 C17 140.2(12) 5_665 . ?
C19 C18 C17 22.7(7) 5_665 . ?
C20 C18 C19 119(3) 5_665 . ?
O4 C18 C19 43.7(8) 5_665 . ?
C19 C18 C19 80.9(12) 5_665 . ?
C17 C18 C19 103.6(11) . . ?
C20 C18 C17 119(3) 5_665 5_665 ?
O4 C18 C17 43.9(6) 5_665 5_665 ?
C19 C18 C17 80.7(11) 5_665 5_665 ?
C17 C18 C17 103.4(10) . 5_665 ?
C19 C18 C17 0.2(9) . 5_665 ?
C17 C19 O4 128(3) 5_665 5_665 ?
C17 C19 C18 80(2) 5_665 5_665 ?
O4 C19 C18 142.8(18) 5_665 5_665 ?
C17 C19 C20 68.4(19) 5_665 . ?
O4 C19 C20 162.8(13) 5_665 . ?
C18 C19 C20 23.7(9) 5_665 . ?
C17 C19 C18 179(3) 5_665 . ?
O4 C19 C18 52.6(9) 5_665 . ?
C18 C19 C18 99.1(12) 5_665 . ?
C20 C19 C18 110.9(11) . . ?
C17 C19 C20 164(3) 5_665 5_665 ?
O4 C19 C20 51.8(9) 5_665 5_665 ?
C18 C19 C20 93.9(12) 5_665 5_665 ?
C20 C19 C20 111.1(12) . 5_665 ?
C18 C19 C20 16.4(10) . 5_665 ?
C17 C19 C19 131(3) 5_665 5_665 ?
O4 C19 C19 97.7(13) 5_665 5_665 ?
C18 C19 C19 50.3(8) 5_665 5_665 ?
C20 C19 C19 65.2(10) . 5_665 ?
C18 C19 C19 48.8(8) . 5_665 ?
C20 C19 C19 45.9(5) 5_665 5_665 ?
C18 C20 C17 88(2) 5_665 5_665 ?
C18 C20 O4 51.8(17) 5_665 . ?
C17 C20 O4 124.3(12) 5_665 . ?
C18 C20 C19 77(2) 5_665 . ?
C17 C20 C19 23.1(7) 5_665 . ?
O4 C20 C19 102.6(11) . . ?
C18 C20 C19 44(2) 5_665 5_665 ?
C17 C20 C19 91.0(12) 5_665 5_665 ?
O4 C20 C19 33.7(6) . 5_665 ?
C19 C20 C19 68.9(12) . 5_665 ?

loop_
_geom_bond_atom_site_label_1
_geom_bond_atom_site_label_2
_geom_bond_distance
_geom_bond_site_symmetry_2
_geom_bond_publ_flag
Ta1 C15 2.010(4) . ?
Ta1 C14 2.051(4) . ?
Ta1 C16 2.066(4) . ?
Ta1 P3 2.5783(9) . ?
Ta1 P1 2.6350(9) . ?
Ta1 P2 2.6804(9) . ?
Ta1 I1 2.9540(3) . ?
P1 C4 1.818(4) . ?
P1 C5 1.822(4) . ?
P1 C1 1.828(3) . ?
P2 C6 1.818(4) . ?
P2 C7 1.832(4) . ?
P2 C2 1.839(3) . ?
P3 C8 1.810(5) . ?
P3 C9 1.820(4) . ?
P3 C3 1.839(4) . ?
Si1 C3 1.876(4) . ?
Si1 C2 1.878(4) . ?
Si1 C1 1.885(3) . ?
Si1 C10 1.897(3) . ?
O1 C14 1.154(5) . ?
O2 C15 1.174(5) . ?
O3 C16 1.152(5) . ?
C10 C13 1.527(5) . ?
C10 C12 1.531(6) . ?
C10 C11 1.535(6) . ?
O4 C19 1.052(16) 5_665 ?
O4 C18 1.211(15) 5_665 ?
O4 C20 1.490(10) . ?
O4 C17 1.488(10) . ?
C17 C19 0.586(17) 5_665 ?
C17 C20 1.392(19) 5_665 ?
C17 C18 1.498(10) . ?
C17 C18 2.101(19) 5_665 ?
C18 C20 0.61(2) 5_665 ?
C18 O4 1.211(15) 5_665 ?
C18 C19 1.48(2) 5_665 ?
C18 C19 1.515(10) . ?
C18 C17 2.101(19) 5_665 ?
C19 C17 0.586(17) 5_665 ?
C19 O4 1.052(16) 5_665 ?
C19 C18 1.48(2) 5_665 ?
C19 C20 1.497(10) . ?
C19 C20 1.89(3) 5_665 ?
C19 C19 1.94(3) 5_665 ?
C20 C18 0.61(2) 5_665 ?
C20 C17 1.392(19) 5_665 ?
C20 C19 1.89(3) 5_665 ?

loop_
_geom_torsion_atom_site_label_1
_geom_torsion_atom_site_label_2
_geom_torsion_atom_site_label_3
_geom_torsion_atom_site_label_4
_geom_torsion
_geom_torsion_site_symmetry_1
_geom_torsion_site_symmetry_2
_geom_torsion_site_symmetry_3
_geom_torsion_site_symmetry_4
_geom_torsion_publ_flag
C15 Ta1 P1 C4 -1.7(2) . . . . ?
C14 Ta1 P1 C4 54.71(19) . . . . ?
C16 Ta1 P1 C4 167.8(4) . . . . ?
P3 Ta1 P1 C4 -58.51(16) . . . . ?
P2 Ta1 P1 C4 -140.24(16) . . . . ?
I1 Ta1 P1 C4 131.99(16) . . . . ?
C15 Ta1 P1 C5 -118.8(2) . . . . ?
C14 Ta1 P1 C5 -62.35(19) . . . . ?
C16 Ta1 P1 C5 50.7(4) . . . . ?
P3 Ta1 P1 C5 -175.57(16) . . . . ?
P2 Ta1 P1 C5 102.70(16) . . . . ?
I1 Ta1 P1 C5 14.93(15) . . . . ?
C15 Ta1 P1 C1 120.3(2) . . . . ?
C14 Ta1 P1 C1 176.68(18) . . . . ?
C16 Ta1 P1 C1 -70.3(4) . . . . ?
P3 Ta1 P1 C1 63.46(14) . . . . ?
P2 Ta1 P1 C1 -18.27(14) . . . . ?
I1 Ta1 P1 C1 -106.04(13) . . . . ?
C15 Ta1 P2 C6 155.2(2) . . . . ?
C14 Ta1 P2 C6 -19.0(4) . . . . ?
C16 Ta1 P2 C6 99.04(19) . . . . ?
P3 Ta1 P2 C6 -146.93(15) . . . . ?
P1 Ta1 P2 C6 -65.81(15) . . . . ?
I1 Ta1 P2 C6 22.43(15) . . . . ?
C15 Ta1 P2 C7 37.5(2) . . . . ?
C14 Ta1 P2 C7 -136.7(4) . . . . ?
C16 Ta1 P2 C7 -18.6(2) . . . . ?
P3 Ta1 P2 C7 95.40(17) . . . . ?
P1 Ta1 P2 C7 176.51(17) . . . . ?
I1 Ta1 P2 C7 -95.25(17) . . . . ?
C15 Ta1 P2 C2 -86.6(2) . . . . ?
C14 Ta1 P2 C2 99.2(3) . . . . ?
C16 Ta1 P2 C2 -142.80(18) . . . . ?
P3 Ta1 P2 C2 -28.77(14) . . . . ?
P1 Ta1 P2 C2 52.34(14) . . . . ?
I1 Ta1 P2 C2 140.58(14) . . . . ?
C15 Ta1 P3 C8 -44.8(2) . . . . ?
C14 Ta1 P3 C8 16.9(2) . . . . ?
C16 Ta1 P3 C8 -103.2(2) . . . . ?
P1 Ta1 P3 C8 91.66(17) . . . . ?
P2 Ta1 P3 C8 179.85(17) . . . . ?
I1 Ta1 P3 C8 135.37(17) . . . . ?
C15 Ta1 P3 C9 70.0(2) . . . . ?
C14 Ta1 P3 C9 131.64(19) . . . . ?
C16 Ta1 P3 C9 11.6(2) . . . . ?
P1 Ta1 P3 C9 -153.58(16) . . . . ?
P2 Ta1 P3 C9 -65.39(16) . . . . ?
I1 Ta1 P3 C9 -109.87(17) . . . . ?
C15 Ta1 P3 C3 -167.8(2) . . . . ?
C14 Ta1 P3 C3 -106.12(19) . . . . ?
C16 Ta1 P3 C3 133.84(19) . . . . ?
P1 Ta1 P3 C3 -31.34(15) . . . . ?
P2 Ta1 P3 C3 56.85(15) . . . . ?
I1 Ta1 P3 C3 12.37(19) . . . . ?
C4 P1 C1 Si1 91.1(2) . . . . ?
C5 P1 C1 Si1 -165.2(2) . . . . ?
Ta1 P1 C1 Si1 -37.3(2) . . . . ?
C3 Si1 C1 P1 -36.0(2) . . . . ?
C2 Si1 C1 P1 80.3(2) . . . . ?
C10 Si1 C1 P1 -157.6(2) . . . . ?
C6 P2 C2 Si1 96.3(2) . . . . ?
C7 P2 C2 Si1 -158.9(2) . . . . ?
Ta1 P2 C2 Si1 -28.0(3) . . . . ?
C3 Si1 C2 P2 78.2(2) . . . . ?
C1 Si1 C2 P2 -40.2(3) . . . . ?
C10 Si1 C2 P2 -160.84(19) . . . . ?
C8 P3 C3 Si1 -155.6(2) . . . . ?
C9 P3 C3 Si1 101.4(2) . . . . ?
Ta1 P3 C3 Si1 -25.0(3) . . . . ?
C2 Si1 C3 P3 -48.7(2) . . . . ?
C1 Si1 C3 P3 71.1(2) . . . . ?
C10 Si1 C3 P3 -169.24(18) . . . . ?
C3 Si1 C10 C13 63.3(3) . . . . ?
C2 Si1 C10 C13 -54.2(3) . . . . ?
C1 Si1 C10 C13 -176.6(3) . . . . ?
C3 Si1 C10 C12 -57.1(3) . . . . ?
C2 Si1 C10 C12 -174.6(3) . . . . ?
C1 Si1 C10 C12 63.0(3) . . . . ?
C3 Si1 C10 C11 -176.2(3) . . . . ?
C2 Si1 C10 C11 66.4(3) . . . . ?
C1 Si1 C10 C11 -56.1(3) . . . . ?
C15 Ta1 C14 O1 81(10) . . . . ?
C16 Ta1 C14 O1 142(10) . . . . ?
P3 Ta1 C14 O1 19(10) . . . . ?
P1 Ta1 C14 O1 -56(10) . . . . ?
P2 Ta1 C14 O1 -104(10) . . . . ?
I1 Ta1 C14 O1 -147(10) . . . . ?
C14 Ta1 C15 O2 58(6) . . . . ?
C16 Ta1 C15 O2 -59(6) . . . . ?
P3 Ta1 C15 O2 178(100) . . . . ?
P1 Ta1 C15 O2 117(6) . . . . ?
P2 Ta1 C15 O2 -120(6) . . . . ?
I1 Ta1 C15 O2 -2(6) . . . . ?
C15 Ta1 C16 O3 32(14) . . . . ?
C14 Ta1 C16 O3 -30(15) . . . . ?
P3 Ta1 C16 O3 91(14) . . . . ?
P1 Ta1 C16 O3 -139(14) . . . . ?
P2 Ta1 C16 O3 168(100) . . . . ?
I1 Ta1 C16 O3 -102(14) . . . . ?
C18 O4 C17 C19 0(4) 5_665 . . 5_665 ?
C20 O4 C17 C19 22(5) . . . 5_665 ?
C19 O4 C17 C20 -6(4) 5_665 . . 5_665 ?
C18 O4 C17 C20 -6.5(19) 5_665 . . 5_665 ?
C20 O4 C17 C20 16(3) . . . 5_665 ?
C19 O4 C17 C18 -27(4) 5_665 . . . ?
C18 O4 C17 C18 -27.5(17) 5_665 . . . ?
C20 O4 C17 C18 -5.1(17) . . . . ?
C19 O4 C17 C18 0(4) 5_665 . . 5_665 ?
C20 O4 C17 C18 22.3(12) . . . 5_665 ?
C19 C17 C18 C20 117(4) 5_665 . . 5_665 ?
O4 C17 C18 C20 132(3) . . . 5_665 ?
C18 C17 C18 C20 117(3) 5_665 . . 5_665 ?
C19 C17 C18 O4 30(4) 5_665 . . 5_665 ?
C20 C17 C18 O4 -87(3) 5_665 . . 5_665 ?
O4 C17 C18 O4 45(3) . . . 5_665 ?
C18 C17 C18 O4 29.4(16) 5_665 . . 5_665 ?
C20 C17 C18 C19 -117(4) 5_665 . . 5_665 ?
O4 C17 C18 C19 15(2) . . . 5_665 ?
C18 C17 C18 C19 0(3) 5_665 . . 5_665 ?
C19 C17 C18 C19 1(4) 5_665 . . . ?
C20 C17 C18 C19 -116(3) 5_665 . . . ?
O4 C17 C18 C19 15.7(17) . . . . ?
C18 C17 C18 C19 0.2(10) 5_665 . . . ?
C19 C17 C18 C17 0(3) 5_665 . . 5_665 ?
C20 C17 C18 C17 -117(3) 5_665 . . 5_665 ?
O4 C17 C18 C17 15.5(10) . . . 5_665 ?
C18 C17 C18 C17 0.000(2) 5_665 . . 5_665 ?
C20 C18 C19 C17 -114(100) 5_665 . . 5_665 ?
O4 C18 C19 C17 166(100) 5_665 . . 5_665 ?
C19 C18 C19 C17 -41(100) 5_665 . . 5_665 ?
C17 C18 C19 C17 -41(100) . . . 5_665 ?
C20 C18 C19 O4 81(2) 5_665 . . 5_665 ?
C19 C18 C19 O4 153.3(19) 5_665 . . 5_665 ?
C17 C18 C19 O4 153.1(15) . . . 5_665 ?
C17 C18 C19 O4 -166(100) 5_665 . . 5_665 ?
C20 C18 C19 C18 -73(2) 5_665 . . 5_665 ?
O4 C18 C19 C18 -153.3(19) 5_665 . . 5_665 ?
C19 C18 C19 C18 0.000(2) 5_665 . . 5_665 ?
C17 C18 C19 C18 -0.2(14) . . . 5_665 ?
C17 C18 C19 C18 41(100) 5_665 . . 5_665 ?
C20 C18 C19 C20 -94(3) 5_665 . . . ?
O4 C18 C19 C20 -175(2) 5_665 . . . ?
C19 C18 C19 C20 -21.4(12) 5_665 . . . ?
C17 C18 C19 C20 -22(2) . . . . ?
C17 C18 C19 C20 20(100) 5_665 . . . ?
O4 C18 C19 C20 -81(2) 5_665 . . 5_665 ?
C19 C18 C19 C20 73(2) 5_665 . . 5_665 ?
C17 C18 C19 C20 72(2) . . . 5_665 ?
C17 C18 C19 C20 114(100) 5_665 . . 5_665 ?
C20 C18 C19 C19 -73(2) 5_665 . . 5_665 ?
O4 C18 C19 C19 -153.3(19) 5_665 . . 5_665 ?
C17 C18 C19 C19 -0.2(14) . . . 5_665 ?
C17 C18 C19 C19 41(100) 5_665 . . 5_665 ?
C19 O4 C20 C18 -63(3) 5_665 . . 5_665 ?
C17 O4 C20 C18 -69(3) . . . 5_665 ?
C19 O4 C20 C17 -10(2) 5_665 . . 5_665 ?
C18 O4 C20 C17 53(2) 5_665 . . 5_665 ?
C17 O4 C20 C17 -16(3) . . . 5_665 ?
C19 O4 C20 C19 -1(2) 5_665 . . . ?
C18 O4 C20 C19 61(2) 5_665 . . . ?
C17 O4 C20 C19 -7.8(17) . . . . ?
C18 O4 C20 C19 63(3) 5_665 . . 5_665 ?
C17 O4 C20 C19 -6.7(15) . . . 5_665 ?
C17 C19 C20 C18 -117(4) 5_665 . . 5_665 ?
O4 C19 C20 C18 49(7) 5_665 . . 5_665 ?
C18 C19 C20 C18 63(3) . . . 5_665 ?
C20 C19 C20 C18 46(2) 5_665 . . 5_665 ?
C19 C19 C20 C18 46(2) 5_665 . . 5_665 ?
O4 C19 C20 C17 166(9) 5_665 . . 5_665 ?
C18 C19 C20 C17 117(4) 5_665 . . 5_665 ?
C18 C19 C20 C17 -180(4) . . . 5_665 ?
C20 C19 C20 C17 163(4) 5_665 . . 5_665 ?
C19 C19 C20 C17 163(4) 5_665 . . 5_665 ?
C17 C19 C20 O4 -162(3) 5_665 . . . ?
O4 C19 C20 O4 4(7) 5_665 . . . ?
C18 C19 C20 O4 -45.2(18) 5_665 . . . ?
C18 C19 C20 O4 18(2) . . . . ?
C20 C19 C20 O4 0.7(13) 5_665 . . . ?
C19 C19 C20 O4 0.7(13) 5_665 . . . ?
C17 C19 C20 C19 -163(4) 5_665 . . 5_665 ?
O4 C19 C20 C19 3(6) 5_665 . . 5_665 ?
C18 C19 C20 C19 -46(2) 5_665 . . 5_665 ?
C18 C19 C20 C19 17.6(10) . . . 5_665 ?
C20 C19 C20 C19 0.0 5_665 . . 5_665 ?
